data_4000000
loop_
_publ_author_name
'Blanchard, M\'elanie D.'
'Hughes, Russell P.'
'Concolino, Thomas E.'
'Rheingold, Arnold L.'

_publ_section_title
;
 \p-Stacking between Pentafluorophenyl and Phenyl Groups as a
 Controlling Feature of Intra- and Intermolecular Crystal Structure
 Motifs in Substituted Ferrocenes. Observation of Unexpected
 Face-to-Face Stacking between Pentafluorophenyl Rings
;
_journal_coden_ASTM CMATEX
_journal_issue 6
_journal_name_full 'Chemistry of Materials'
_journal_page_first 1604
_journal_page_last 1610
_journal_paper_doi 10.1021/cm000093j
_journal_volume 12
_journal_year 2000
_chemical_formula_sum 'C26 H26 Fe'
_chemical_formula_weight 394.32
_space_group_IT_number 14
_symmetry_cell_setting monoclinic
_symmetry_space_group_name_Hall '-P 2ybc'
_symmetry_space_group_name_H-M 'P 1 21/c 1'
_atom_sites_solution_hydrogens geom
_atom_sites_solution_primary direct
_atom_sites_solution_secondary difmap
_audit_creation_method SHELXL-97
_cell_angle_alpha 90.00
_cell_angle_beta 97.0381(11)
_cell_angle_gamma 90.00
_cell_formula_units_Z 2
_cell_length_a 9.6395(2)
_cell_length_b 8.0062(2)
_cell_length_c 12.7395(2)
_cell_measurement_temperature 173(2)
_cell_volume 975.77(4)
_computing_cell_refinement 'Bruker SMART'
_computing_data_collection 'Bruker SMART'
_computing_data_reduction 'Bruker SHELXTL'
_computing_molecular_graphics 'Bruker SHELXTL'
_computing_publication_material 'Bruker SHELXTL'
_computing_structure_refinement 'SHELXL-97 (Sheldrick, 1997)'
_computing_structure_solution 'SHELXS-97 (Sheldrick, 1990)'
_diffrn_ambient_temperature 173(2)
_diffrn_detector_area_resol_mean ?
_diffrn_measured_fraction_theta_full 0.916
_diffrn_measured_fraction_theta_max 0.916
_diffrn_measurement_device_type 'CCD area detector'
_diffrn_measurement_method 'phi and omega scans'
_diffrn_radiation_monochromator graphite
_diffrn_radiation_source 'fine-focus sealed tube'
_diffrn_radiation_type MoK\a
_diffrn_radiation_wavelength 0.71073
_diffrn_reflns_av_R_equivalents 0.0332
_diffrn_reflns_av_sigmaI/netI 0.0354
_diffrn_reflns_limit_h_max 12
_diffrn_reflns_limit_h_min -8
_diffrn_reflns_limit_k_max 9
_diffrn_reflns_limit_k_min -10
_diffrn_reflns_limit_l_max 16
_diffrn_reflns_limit_l_min -16
_diffrn_reflns_number 4338
_diffrn_reflns_theta_full 28.18
_diffrn_reflns_theta_max 28.18
_diffrn_reflns_theta_min 2.13
_diffrn_standards_decay_% ?
_diffrn_standards_interval_count ?
_diffrn_standards_interval_time ?
_diffrn_standards_number ?
_exptl_absorpt_coefficient_mu 0.780
_exptl_absorpt_correction_T_max 0.8920
_exptl_absorpt_correction_T_min 0.8596
_exptl_absorpt_correction_type none
_exptl_absorpt_process_details ?
_exptl_crystal_density_diffrn 1.342
_exptl_crystal_density_method 'not measured'
_exptl_crystal_F_000 416
_exptl_crystal_size_max 0.20
_exptl_crystal_size_mid 0.20
_exptl_crystal_size_min 0.15
_refine_diff_density_max 0.725
_refine_diff_density_min -0.615
_refine_diff_density_rms 0.094
_refine_ls_extinction_coef ?
_refine_ls_extinction_method none
_refine_ls_goodness_of_fit_ref 1.484
_refine_ls_hydrogen_treatment mixed
_refine_ls_matrix_type full
_refine_ls_number_parameters 124
_refine_ls_number_reflns 2194
_refine_ls_number_restraints 0
_refine_ls_restrained_S_all 1.484
_refine_ls_R_factor_all 0.0656
_refine_ls_R_factor_gt 0.0534
_refine_ls_shift/su_max 0.028
_refine_ls_shift/su_mean 0.006
_refine_ls_structure_factor_coef Fsqd
_refine_ls_weighting_details 'calc w=1/[\s^2^(Fo^2^)+(0.1000P)^2^+0.0000P] where P=(Fo^2^+2Fc^2^)/3'
_refine_ls_weighting_scheme calc
_refine_ls_wR_factor_gt 0.1714
_refine_ls_wR_factor_ref 0.1871
_reflns_number_gt 1884
_reflns_number_total 2194
_reflns_threshold_expression >2sigma(I)
_cod_data_source_file cm000093j.cif
_cod_data_source_block rph84
_cod_depositor_comments
;
The following automatic conversions were performed:
'_symmetry_cell_setting' value 'Monoclinic' changed to 'monoclinic'
according to '/home/saulius/struct/CIF-dictionaries/cif_core.dic'
dictionary named 'cif_core.dic' version 2.4.1 from 2010-06-29.

Automatic conversion script
Id: cif_fix_enum 1527 2010-12-29 10:47:43Z saulius 
;
_cod_original_sg_symbol_H-M P2(1)/c
_cod_database_code 4000000

loop_
_symmetry_equiv_pos_as_xyz
'x, y, z'
'-x, y+1/2, -z+1/2'
'-x, -y, -z'
'x, -y-1/2, z-1/2'

loop_
_atom_site_label
_atom_site_type_symbol
_atom_site_fract_x
_atom_site_fract_y
_atom_site_fract_z
_atom_site_U_iso_or_equiv
_atom_site_adp_type
_atom_site_occupancy
_atom_site_symmetry_multiplicity
_atom_site_calc_flag
_atom_site_refinement_flags
_atom_site_disorder_assembly
_atom_site_disorder_group
Fe1 Fe 0.0000 0.0000 0.0000 0.0158(2) Uani 1 2 d S . .
C6 C -0.1834(3) 0.1308(3) -0.2081(2) 0.0202(6) Uani 1 1 d . . .
C11 C -0.1887(4) 0.0270(4) -0.2976(3) 0.0261(7) Uani 1 1 d . . .
H11A H -0.1087 -0.0358 -0.3097 0.031 Uiso 1 1 calc R . .
C7 C -0.3028(4) 0.2233(4) -0.1938(3) 0.0269(7) Uani 1 1 d . . .
H7A H -0.3012 0.2950 -0.1342 0.032 Uiso 1 1 calc R . .
C3 C 0.1062(3) 0.2241(3) 0.0099(2) 0.0207(6) Uani 1 1 d . . .
C1 C 0.0753(3) 0.0565(4) -0.1399(2) 0.0200(6) Uani 1 1 d . . .
H1A H 0.0932 -0.0253 -0.1960 0.024 Uiso 1 1 calc R . .
C9 C -0.4277(4) 0.1080(4) -0.3538(3) 0.0321(8) Uani 1 1 d . . .
H9A H -0.5098 0.1008 -0.4031 0.039 Uiso 1 1 calc R . .
C13 C 0.1684(4) 0.3064(4) 0.1112(3) 0.0277(7) Uani 1 1 d . . .
H13A H 0.2134 0.4114 0.0949 0.042 Uiso 1 1 calc R . .
H13B H 0.2379 0.2319 0.1492 0.042 Uiso 1 1 calc R . .
H13C H 0.0943 0.3294 0.1555 0.042 Uiso 1 1 calc R . .
C5 C -0.0548(3) 0.1442(3) -0.1332(2) 0.0201(6) Uani 1 1 d . . .
C2 C 0.1740(3) 0.1072(4) -0.0522(2) 0.0215(6) Uani 1 1 d . . .
C8 C -0.4245(4) 0.2122(4) -0.2656(3) 0.0329(8) Uani 1 1 d . . .
H8A H -0.5048 0.2754 -0.2543 0.039 Uiso 1 1 calc R . .
C10 C -0.3109(4) 0.0155(4) -0.3690(3) 0.0289(7) Uani 1 1 d . . .
H10A H -0.3134 -0.0566 -0.4284 0.035 Uiso 1 1 calc R . .
C12 C 0.3237(3) 0.0483(5) -0.0319(3) 0.0284(7) Uani 1 1 d . . .
H12A H 0.3836 0.1237 -0.0669 0.043 Uiso 1 1 calc R . .
H12B H 0.3307 -0.0650 -0.0600 0.043 Uiso 1 1 calc R . .
H12C H 0.3540 0.0478 0.0444 0.043 Uiso 1 1 calc R . .
C4 C -0.0342(3) 0.2467(4) -0.0396(2) 0.0203(6) Uani 1 1 d . . .
H4A H -0.1061 0.3206 -0.0133 0.024 Uiso 1 1 calc R . .

loop_
_atom_site_aniso_label
_atom_site_aniso_U_11
_atom_site_aniso_U_22
_atom_site_aniso_U_33
_atom_site_aniso_U_23
_atom_site_aniso_U_13
_atom_site_aniso_U_12
Fe1 0.0164(4) 0.0161(4) 0.0152(4) 0.00043(18) 0.0025(2) 0.00122(19)
C6 0.0233(14) 0.0174(13) 0.0198(13) 0.0047(11) 0.0017(11) 0.0015(11)
C11 0.0255(16) 0.0310(16) 0.0213(15) -0.0010(12) 0.0003(12) 0.0017(13)
C7 0.0281(16) 0.0259(15) 0.0251(15) -0.0009(12) -0.0031(12) 0.0036(12)
C3 0.0249(15) 0.0149(13) 0.0223(14) 0.0005(10) 0.0033(11) -0.0040(11)
C1 0.0211(14) 0.0209(13) 0.0188(14) 0.0020(11) 0.0054(11) -0.0006(12)
C9 0.0281(17) 0.0347(17) 0.0301(17) 0.0034(14) -0.0098(14) 0.0023(13)
C13 0.0301(16) 0.0257(15) 0.0257(15) -0.0024(12) -0.0034(13) -0.0039(13)
C5 0.0208(14) 0.0205(14) 0.0189(13) 0.0043(11) 0.0024(11) 0.0027(11)
C2 0.0210(14) 0.0223(14) 0.0218(14) 0.0060(11) 0.0053(11) 0.0016(11)
C8 0.0266(17) 0.0341(17) 0.0359(18) 0.0018(14) -0.0045(14) 0.0088(13)
C10 0.0308(18) 0.0309(17) 0.0243(16) -0.0022(12) 0.0003(14) -0.0016(13)
C12 0.0192(15) 0.0345(16) 0.0320(17) 0.0028(14) 0.0053(13) 0.0038(13)
C4 0.0231(14) 0.0182(13) 0.0199(13) -0.0005(11) 0.0040(11) 0.0007(11)

loop_
_atom_type_symbol
_atom_type_description
_atom_type_scat_dispersion_real
_atom_type_scat_dispersion_imag
_atom_type_scat_source
C C 0.0033 0.0016 'International Tables Vol C Tables 4.2.6.8 and 6.1.1.4'
H H 0.0000 0.0000 'International Tables Vol C Tables 4.2.6.8 and 6.1.1.4'
Fe Fe 0.3463 0.8444 'International Tables Vol C Tables 4.2.6.8 and 6.1.1.4'

loop_
_geom_angle_atom_site_label_1
_geom_angle_atom_site_label_2
_geom_angle_atom_site_label_3
_geom_angle
_geom_angle_site_symmetry_1
_geom_angle_site_symmetry_3
_geom_angle_publ_flag
C1 Fe1 C1 180.00(14) 3 . ?
C1 Fe1 C3 111.33(12) 3 . ?
C1 Fe1 C3 68.67(12) . . ?
C1 Fe1 C3 68.67(12) 3 3 ?
C1 Fe1 C3 111.33(12) . 3 ?
C3 Fe1 C3 180.00(17) . 3 ?
C1 Fe1 C4 111.20(12) 3 . ?
C1 Fe1 C4 68.80(12) . . ?
C3 Fe1 C4 40.72(11) . . ?
C3 Fe1 C4 139.28(11) 3 . ?
C1 Fe1 C4 68.80(12) 3 3 ?
C1 Fe1 C4 111.20(12) . 3 ?
C3 Fe1 C4 139.28(11) . 3 ?
C3 Fe1 C4 40.72(11) 3 3 ?
C4 Fe1 C4 180.0(3) . 3 ?
C1 Fe1 C2 139.26(11) 3 . ?
C1 Fe1 C2 40.74(11) . . ?
C3 Fe1 C2 40.66(12) . . ?
C3 Fe1 C2 139.34(12) 3 . ?
C4 Fe1 C2 68.49(12) . . ?
C4 Fe1 C2 111.51(12) 3 . ?
C1 Fe1 C2 40.74(11) 3 3 ?
C1 Fe1 C2 139.26(11) . 3 ?
C3 Fe1 C2 139.34(12) . 3 ?
C3 Fe1 C2 40.66(12) 3 3 ?
C4 Fe1 C2 111.51(12) . 3 ?
C4 Fe1 C2 68.49(12) 3 3 ?
C2 Fe1 C2 180.0(2) . 3 ?
C1 Fe1 C5 138.86(11) 3 . ?
C1 Fe1 C5 41.14(11) . . ?
C3 Fe1 C5 68.85(11) . . ?
C3 Fe1 C5 111.15(11) 3 . ?
C4 Fe1 C5 40.91(11) . . ?
C4 Fe1 C5 139.09(11) 3 . ?
C2 Fe1 C5 68.85(12) . . ?
C2 Fe1 C5 111.15(12) 3 . ?
C1 Fe1 C5 41.14(11) 3 3 ?
C1 Fe1 C5 138.86(11) . 3 ?
C3 Fe1 C5 111.15(11) . 3 ?
C3 Fe1 C5 68.85(11) 3 3 ?
C4 Fe1 C5 139.09(11) . 3 ?
C4 Fe1 C5 40.91(11) 3 3 ?
C2 Fe1 C5 111.15(12) . 3 ?
C2 Fe1 C5 68.85(12) 3 3 ?
C5 Fe1 C5 180.00(15) . 3 ?
C7 C6 C11 118.0(3) . . ?
C7 C6 C5 121.2(3) . . ?
C11 C6 C5 120.8(3) . . ?
C10 C11 C6 120.7(3) . . ?
C8 C7 C6 121.2(3) . . ?
C2 C3 C4 108.0(3) . . ?
C2 C3 C13 126.7(3) . . ?
C4 C3 C13 125.3(3) . . ?
C2 C3 Fe1 69.78(17) . . ?
C4 C3 Fe1 69.39(16) . . ?
C13 C3 Fe1 125.1(2) . . ?
C2 C1 C5 108.2(3) . . ?
C2 C1 Fe1 69.99(16) . . ?
C5 C1 Fe1 69.85(15) . . ?
C10 C9 C8 119.7(3) . . ?
C4 C5 C1 107.0(3) . . ?
C4 C5 C6 126.7(3) . . ?
C1 C5 C6 126.3(3) . . ?
C4 C5 Fe1 69.12(16) . . ?
C1 C5 Fe1 69.01(15) . . ?
C6 C5 Fe1 126.9(2) . . ?
C1 C2 C3 108.1(3) . . ?
C1 C2 C12 125.0(3) . . ?
C3 C2 C12 126.8(3) . . ?
C1 C2 Fe1 69.26(16) . . ?
C3 C2 Fe1 69.55(17) . . ?
C12 C2 Fe1 127.7(2) . . ?
C7 C8 C9 119.9(3) . . ?
C9 C10 C11 120.6(3) . . ?
C3 C4 C5 108.7(2) . . ?
C3 C4 Fe1 69.89(16) . . ?
C5 C4 Fe1 69.97(16) . . ?

loop_
_geom_bond_atom_site_label_1
_geom_bond_atom_site_label_2
_geom_bond_distance
_geom_bond_site_symmetry_2
_geom_bond_publ_flag
Fe1 C1 2.055(3) 3 ?
Fe1 C1 2.055(3) . ?
Fe1 C3 2.062(3) . ?
Fe1 C3 2.062(3) 3 ?
Fe1 C4 2.055(3) . ?
Fe1 C4 2.055(3) 3 ?
Fe1 C2 2.065(3) . ?
Fe1 C2 2.065(3) 3 ?
Fe1 C5 2.067(3) . ?
Fe1 C5 2.067(3) 3 ?
C6 C7 1.399(4) . ?
C6 C11 1.407(4) . ?
C6 C5 1.473(4) . ?
C11 C10 1.400(5) . ?
C7 C8 1.399(5) . ?
C3 C2 1.434(4) . ?
C3 C4 1.432(4) . ?
C3 C13 1.506(4) . ?
C1 C2 1.434(4) . ?
C1 C5 1.448(4) . ?
C9 C10 1.381(5) . ?
C9 C8 1.397(5) . ?
C5 C4 1.441(4) . ?
C2 C12 1.511(4) . ?
